data_2209217
loop_
_publ_author_name
'Guang-Bo Che'
'Chun-Bo Liu'
'Yun-Cheng Cui'
'Chuan-Bi Li'

_publ_section_title
<i>catena</i>-Poly[bis[[4-(1<i>H</i>-1,3,7,8-tetraazacyclopenta[<i>l</i>]phenanthren-2-yl)phenol-\k^2^<i>N</i>^7^,<i>N</i>^8^]cadmium(II)]-di-\m~3~-benzene-1,3-dicarboxylato-\k^4^<i>O</i>:<i>O</i>':<i>O</i>'',<i>O</i>''']
_journal_coeditor_code HY2003
_journal_issue 6
_journal_name_full 'Acta Crystallographica Section E'
_journal_page_first m1362
_journal_page_last m1364
_journal_paper_doi 10.1107/S1600536806018654
_journal_volume 62
_journal_year 2006
_chemical_formula_iupac '[Cd2 (C8 H4 O4)2 (C19 H12 N4 O)2]'
_chemical_formula_moiety 'C54 H32 Cd2 N8 O10'
_chemical_formula_sum 'C54 H32 Cd2 N8 O10'
_chemical_formula_weight 1177.70
_chemical_name_systematic
;
catena-Poly[bis[[4-(1H-1,3,7,8-tetraazacyclopenta[l]phenanthren-2-yl)phenol-
\k^2^N^7^,N^8^]cadmium(II)]-di-\m~3~-benzene-1,3-dicarboxylato-
\k^4^O:O':O'',O''']
;
_space_group_IT_number 15
_symmetry_cell_setting monoclinic
_symmetry_space_group_name_Hall '-C 2yc'
_symmetry_space_group_name_H-M 'C 1 2/c 1'
_atom_sites_solution_hydrogens geom
_atom_sites_solution_primary direct
_atom_sites_solution_secondary difmap
_audit_creation_method SHELXL-97
_cell_angle_alpha 90.00
_cell_angle_beta 110.2740(10)
_cell_angle_gamma 90.00
_cell_formula_units_Z 4
_cell_length_a 15.1504(12)
_cell_length_b 16.5593(13)
_cell_length_c 18.9423(15)
_cell_measurement_reflns_used 4256
_cell_measurement_temperature 292(2)
_cell_measurement_theta_max 25.74
_cell_measurement_theta_min 1.89
_cell_volume 4457.8(6)
_computing_cell_refinement SMART
_computing_data_collection 'SMART (Bruker, 1998)'
_computing_data_reduction 'SAINT (Bruker, 1998)'
_computing_molecular_graphics 'SHELXTL (Bruker, 1998)'
_computing_publication_material SHELXTL
_computing_structure_refinement 'SHELXL97 (Sheldrick, 1997)'
_computing_structure_solution 'SHELXS97 (Sheldrick, 1997)'
_diffrn_ambient_temperature 292(2)
_diffrn_measured_fraction_theta_full 0.996
_diffrn_measured_fraction_theta_max 0.996
_diffrn_measurement_device_type 'Bruker APEX CCD area-detector'
_diffrn_measurement_method '\f and \w'
_diffrn_radiation_monochromator graphite
_diffrn_radiation_source 'fine-focus sealed tube'
_diffrn_radiation_type MoK\a
_diffrn_radiation_wavelength 0.71073
_diffrn_reflns_av_R_equivalents 0.0212
_diffrn_reflns_av_sigmaI/netI 0.0260
_diffrn_reflns_limit_h_max 18
_diffrn_reflns_limit_h_min -18
_diffrn_reflns_limit_k_max 19
_diffrn_reflns_limit_k_min -20
_diffrn_reflns_limit_l_max 20
_diffrn_reflns_limit_l_min -23
_diffrn_reflns_number 11050
_diffrn_reflns_theta_full 25.74
_diffrn_reflns_theta_max 25.74
_diffrn_reflns_theta_min 1.89
_exptl_absorpt_coefficient_mu 1.030
_exptl_absorpt_correction_T_max 0.882
_exptl_absorpt_correction_T_min 0.805
_exptl_absorpt_correction_type multi-scan
_exptl_absorpt_process_details '(SAINT; Bruker, 1998)'
_exptl_crystal_colour yellow
_exptl_crystal_density_diffrn 1.755
_exptl_crystal_density_method 'not measured'
_exptl_crystal_description block
_exptl_crystal_F_000 2352
_exptl_crystal_size_max 0.260
_exptl_crystal_size_mid 0.180
_exptl_crystal_size_min 0.120
_refine_diff_density_max 0.573
_refine_diff_density_min -0.269
_refine_ls_extinction_method none
_refine_ls_goodness_of_fit_ref 1.047
_refine_ls_hydrogen_treatment constr
_refine_ls_matrix_type full
_refine_ls_number_parameters 334
_refine_ls_number_reflns 4256
_refine_ls_number_restraints 0
_refine_ls_restrained_S_all 1.047
_refine_ls_R_factor_all 0.0370
_refine_ls_R_factor_gt 0.0298
_refine_ls_shift/su_max 0.002
_refine_ls_shift/su_mean 0.000
_refine_ls_structure_factor_coef Fsqd
_refine_ls_weighting_details 'calc w=1/[\s^2^(Fo^2^)+(0.0396P)^2^+2.4711P] where P=(Fo^2^+2Fc^2^)/3'
_refine_ls_weighting_scheme calc
_refine_ls_wR_factor_gt 0.0696
_refine_ls_wR_factor_ref 0.0731
_reflns_number_gt 3658
_reflns_number_total 4256
_reflns_threshold_expression I>2\s(I)
_cod_data_source_file hy2003.cif
_cod_data_source_block I
_cod_depositor_comments
;
The following automatic conversions were performed:

'_chemical_melting_point' value 'not measured' was changed to '?' -
the value is undefined or not given.

Automatic conversion script
Id: cif_fix_values 1646 2011-03-28 12:23:43Z adriana 

The following automatic conversions were performed:

'_chemical_melting_point' value 'not measured' was changed to '?' -
the value is undefined or not given.

Automatic conversion script
Id: cif_fix_values 1715 2011-07-08 13:25:40Z adriana 
;
_cod_original_sg_symbol_H-M 'C 2/c'
_cod_database_code 2209217
_cod_database_fobs_code 2209217

loop_
_symmetry_equiv_pos_as_xyz
'x, y, z'
'-x, y, -z+1/2'
'x+1/2, y+1/2, z'
'-x+1/2, y+1/2, -z+1/2'
'-x, -y, -z'
'x, -y, z-1/2'
'-x+1/2, -y+1/2, -z'
'x+1/2, -y+1/2, z-1/2'

loop_
_atom_site_type_symbol
_atom_site_label
_atom_site_fract_x
_atom_site_fract_y
_atom_site_fract_z
_atom_site_U_iso_or_equiv
_atom_site_adp_type
_atom_site_calc_flag
_atom_site_refinement_flags
_atom_site_occupancy
C C1 0.62573(19) 0.05553(15) 0.83652(15) 0.0297(6) Uani d . 1
C C2 0.67704(19) -0.00042(15) 0.90018(14) 0.0277(6) Uani d . 1
C C3 0.7602(2) -0.03713(17) 0.90143(16) 0.0364(7) Uani d . 1
H H3 0.7830 -0.0279 0.8625 0.044 Uiso calc R 1
C C4 0.8091(2) -0.0874(2) 0.96048(17) 0.0453(8) Uani d . 1
H H4 0.8653 -0.1108 0.9616 0.054 Uiso calc R 1
C C5 0.7745(2) -0.10280(19) 1.01761(16) 0.0396(7) Uani d . 1
H H5 0.8077 -0.1364 1.0573 0.048 Uiso calc R 1
C C6 0.69028(18) -0.06839(16) 1.01604(14) 0.0291(6) Uani d . 1
C C7 0.64161(18) -0.01679(15) 0.95750(15) 0.0281(6) Uani d . 1
H H7 0.5855 0.0067 0.9566 0.034 Uiso calc R 1
C C8 0.65092(19) -0.09066(15) 1.07595(14) 0.0281(6) Uani d . 1
C C9 0.7064(2) 0.25477(17) 0.82985(16) 0.0393(7) Uani d . 1
H H9 0.7281 0.2048 0.8513 0.047 Uiso calc R 1
C C10 0.7417(2) 0.32380(18) 0.87160(17) 0.0445(8) Uani d . 1
H H10 0.7854 0.3196 0.9201 0.053 Uiso calc R 1
C C11 0.7119(2) 0.39789(17) 0.84096(16) 0.0382(7) Uani d . 1
H H11 0.7354 0.4447 0.8682 0.046 Uiso calc R 1
C C12 0.64514(18) 0.40270(15) 0.76779(14) 0.0275(6) Uani d . 1
C C13 0.60779(18) 0.47501(15) 0.72908(15) 0.0279(6) Uani d . 1
C C14 0.53903(19) 0.47674(15) 0.65818(15) 0.0298(6) Uani d . 1
C C15 0.50392(18) 0.40373(15) 0.61894(15) 0.0288(6) Uani d . 1
C C16 0.4353(2) 0.40031(17) 0.54623(16) 0.0385(7) Uani d . 1
H H16 0.4090 0.4475 0.5211 0.046 Uiso calc R 1
C C17 0.4079(2) 0.32692(19) 0.51310(17) 0.0464(8) Uani d . 1
H H17 0.3628 0.3236 0.4652 0.056 Uiso calc R 1
C C18 0.4483(2) 0.25706(18) 0.55187(16) 0.0426(7) Uani d . 1
H H18 0.4289 0.2073 0.5289 0.051 Uiso calc R 1
C C19 0.54081(18) 0.33052(15) 0.65412(15) 0.0267(6) Uani d . 1
C C20 0.61180(18) 0.32945(15) 0.72961(15) 0.0275(6) Uani d . 1
C C21 0.57072(19) 0.59927(16) 0.69001(15) 0.0300(6) Uani d . 1
C C22 0.57044(19) 0.68879(16) 0.68957(15) 0.0331(6) Uani d . 1
C C23 0.6223(2) 0.73441(17) 0.75144(16) 0.0379(7) Uani d . 1
H H23 0.6583 0.7087 0.7957 0.046 Uiso calc R 1
C C24 0.6209(2) 0.81790(18) 0.74783(17) 0.0434(8) Uani d . 1
H H24 0.6553 0.8481 0.7897 0.052 Uiso calc R 1
C C25 0.5684(2) 0.85625(17) 0.68195(18) 0.0472(8) Uani d . 1
C C26 0.5154(2) 0.81163(18) 0.61988(18) 0.0480(8) Uani d . 1
H H26 0.4797 0.8374 0.5756 0.058 Uiso calc R 1
C C27 0.5163(2) 0.72843(17) 0.62455(17) 0.0416(7) Uani d . 1
H H27 0.4798 0.6984 0.5833 0.050 Uiso calc R 1
N N1 0.51325(16) 0.25848(13) 0.62015(12) 0.0330(5) Uani d . 1
N N2 0.64291(16) 0.25659(13) 0.76073(12) 0.0310(5) Uani d . 1
N N3 0.51608(16) 0.55515(13) 0.63400(13) 0.0334(5) Uani d . 1
N N4 0.62673(16) 0.55486(12) 0.74899(12) 0.0310(5) Uani d . 1
H H4A 0.6661 0.5730 0.7905 0.037 Uiso calc R 1
O O1 0.64743(15) 0.05150(11) 0.77757(11) 0.0387(5) Uani d . 1
O O2 0.56837(14) 0.10436(12) 0.84504(11) 0.0408(5) Uani d . 1
O O3 0.70764(13) -0.11259(12) 1.14008(10) 0.0370(5) Uani d . 1
O O4 0.56445(14) -0.08978(12) 1.06170(11) 0.0399(5) Uani d . 1
O O5 0.5652(2) 0.93790(13) 0.67442(14) 0.0774(9) Uani d . 1
H H5A 0.5984 0.9587 0.7140 0.116 Uiso calc R 1
Cd Cd1 0.583735(13) 0.141593(11) 0.684764(10) 0.02822(8) Uani d . 1

loop_
_atom_site_aniso_label
_atom_site_aniso_U_11
_atom_site_aniso_U_22
_atom_site_aniso_U_33
_atom_site_aniso_U_12
_atom_site_aniso_U_13
_atom_site_aniso_U_23
C1 0.0337(15) 0.0268(13) 0.0279(15) -0.0060(11) 0.0096(12) -0.0005(11)
C2 0.0325(15) 0.0279(13) 0.0223(14) -0.0014(11) 0.0089(11) -0.0008(11)
C3 0.0352(16) 0.0476(17) 0.0299(15) 0.0025(13) 0.0158(13) 0.0046(13)
C4 0.0345(17) 0.064(2) 0.0392(18) 0.0187(15) 0.0157(14) 0.0120(15)
C5 0.0359(17) 0.0491(18) 0.0313(16) 0.0094(14) 0.0084(13) 0.0095(14)
C6 0.0313(15) 0.0307(14) 0.0238(14) -0.0026(11) 0.0076(11) -0.0011(11)
C7 0.0279(14) 0.0291(13) 0.0270(14) 0.0008(11) 0.0092(11) -0.0013(11)
C8 0.0357(16) 0.0235(13) 0.0243(14) -0.0006(11) 0.0094(12) -0.0010(10)
C9 0.0444(18) 0.0329(15) 0.0313(16) -0.0006(13) 0.0012(13) 0.0066(13)
C10 0.051(2) 0.0401(17) 0.0283(16) -0.0014(14) -0.0035(14) 0.0049(13)
C11 0.0432(18) 0.0347(15) 0.0298(16) -0.0072(13) 0.0038(13) -0.0047(13)
C12 0.0285(14) 0.0294(14) 0.0241(14) -0.0013(11) 0.0086(11) -0.0001(11)
C13 0.0307(15) 0.0254(13) 0.0280(14) -0.0022(11) 0.0108(11) -0.0006(11)
C14 0.0300(15) 0.0281(14) 0.0312(15) -0.0005(11) 0.0106(12) 0.0032(12)
C15 0.0306(15) 0.0296(14) 0.0257(14) -0.0027(11) 0.0092(11) 0.0004(11)
C16 0.0414(17) 0.0366(16) 0.0305(16) 0.0026(13) 0.0035(13) 0.0034(13)
C17 0.0481(19) 0.0439(17) 0.0313(16) -0.0021(15) -0.0065(14) -0.0037(14)
C18 0.0487(19) 0.0379(16) 0.0304(16) -0.0067(14) -0.0001(14) -0.0061(13)
C19 0.0277(14) 0.0284(13) 0.0251(14) -0.0054(11) 0.0105(11) -0.0016(11)
C20 0.0286(14) 0.0268(13) 0.0265(14) -0.0011(11) 0.0090(11) 0.0026(11)
C21 0.0325(15) 0.0257(14) 0.0301(15) 0.0009(11) 0.0087(12) 0.0031(11)
C22 0.0374(16) 0.0281(14) 0.0325(16) 0.0021(11) 0.0106(13) -0.0006(12)
C23 0.0449(18) 0.0334(15) 0.0292(15) 0.0068(13) 0.0048(13) 0.0025(12)
C24 0.056(2) 0.0334(16) 0.0338(17) -0.0008(14) 0.0070(15) -0.0081(13)
C25 0.067(2) 0.0249(15) 0.045(2) 0.0081(14) 0.0131(17) 0.0002(13)
C26 0.064(2) 0.0352(17) 0.0337(17) 0.0104(15) 0.0022(15) 0.0060(14)
C27 0.0494(19) 0.0345(16) 0.0320(16) 0.0014(13) 0.0026(14) -0.0027(13)
N1 0.0392(14) 0.0288(12) 0.0282(12) -0.0034(10) 0.0079(10) -0.0008(10)
N2 0.0354(13) 0.0277(12) 0.0275(12) -0.0019(10) 0.0078(10) 0.0022(10)
N3 0.0348(13) 0.0298(12) 0.0311(13) 0.0026(10) 0.0058(11) 0.0018(10)
N4 0.0359(13) 0.0257(11) 0.0260(12) -0.0032(9) 0.0039(10) -0.0034(9)
O1 0.0566(13) 0.0359(11) 0.0270(10) 0.0077(9) 0.0187(10) 0.0072(9)
O2 0.0397(12) 0.0378(11) 0.0463(13) 0.0107(9) 0.0166(10) 0.0075(10)
O3 0.0400(12) 0.0476(11) 0.0196(10) -0.0019(9) 0.0057(8) 0.0056(9)
O4 0.0339(12) 0.0538(13) 0.0340(11) 0.0049(9) 0.0144(9) 0.0096(9)
O5 0.125(2) 0.0263(12) 0.0549(16) 0.0104(13) -0.0024(16) -0.0005(11)
Cd1 0.03519(13) 0.02613(12) 0.02329(12) -0.00058(8) 0.01006(9) 0.00016(8)

loop_
_atom_type_symbol
_atom_type_description
_atom_type_scat_dispersion_real
_atom_type_scat_dispersion_imag
_atom_type_scat_source
C C 0.0033 0.0016 'International Tables Vol C Tables 4.2.6.8 and 6.1.1.4'
H H 0.0000 0.0000 'International Tables Vol C Tables 4.2.6.8 and 6.1.1.4'
N N 0.0061 0.0033 'International Tables Vol C Tables 4.2.6.8 and 6.1.1.4'
O O 0.0106 0.0060 'International Tables Vol C Tables 4.2.6.8 and 6.1.1.4'
Cd Cd -0.8075 1.2024 'International Tables Vol C Tables 4.2.6.8 and 6.1.1.4'

loop_
_geom_angle_atom_site_label_1
_geom_angle_atom_site_label_2
_geom_angle_atom_site_label_3
_geom_angle_site_symmetry_1
_geom_angle_site_symmetry_3
_geom_angle
_geom_angle_publ_flag
O2 C1 O1 . . 123.8(2) ?
O2 C1 C2 . . 119.2(2) ?
O1 C1 C2 . . 116.9(2) ?
C3 C2 C7 . . 119.5(2) ?
C3 C2 C1 . . 119.7(2) ?
C7 C2 C1 . . 120.8(2) ?
C4 C3 C2 . . 120.3(3) ?
C4 C3 H3 . . 119.9 ?
C2 C3 H3 . . 119.9 ?
C5 C4 C3 . . 120.1(3) ?
C5 C4 H4 . . 119.9 ?
C3 C4 H4 . . 119.9 ?
C4 C5 C6 . . 120.2(3) ?
C4 C5 H5 . . 119.9 ?
C6 C5 H5 . . 119.9 ?
C5 C6 C7 . . 119.9(2) ?
C5 C6 C8 . . 119.1(2) ?
C7 C6 C8 . . 120.9(2) ?
C6 C7 C2 . . 119.9(2) ?
C6 C7 H7 . . 120.0 ?
C2 C7 H7 . . 120.0 ?
O4 C8 O3 . . 121.5(2) ?
O4 C8 C6 . . 119.9(2) ?
O3 C8 C6 . . 118.6(2) ?
O4 C8 Cd1 . 6_556 61.75(14) ?
O3 C8 Cd1 . 6_556 59.78(14) ?
C6 C8 Cd1 . 6_556 176.10(18) ?
N2 C9 C10 . . 123.2(3) ?
N2 C9 H9 . . 118.4 ?
C10 C9 H9 . . 118.4 ?
C11 C10 C9 . . 119.5(3) ?
C11 C10 H10 . . 120.3 ?
C9 C10 H10 . . 120.3 ?
C10 C11 C12 . . 119.3(3) ?
C10 C11 H11 . . 120.4 ?
C12 C11 H11 . . 120.4 ?
C11 C12 C20 . . 117.6(2) ?
C11 C12 C13 . . 125.5(2) ?
C20 C12 C13 . . 117.0(2) ?
N4 C13 C14 . . 105.1(2) ?
N4 C13 C12 . . 131.5(2) ?
C14 C13 C12 . . 123.4(2) ?
N3 C14 C13 . . 111.1(2) ?
N3 C14 C15 . . 128.3(2) ?
C13 C14 C15 . . 120.6(2) ?
C19 C15 C16 . . 117.8(2) ?
C19 C15 C14 . . 118.1(2) ?
C16 C15 C14 . . 124.1(2) ?
C17 C16 C15 . . 119.3(3) ?
C17 C16 H16 . . 120.4 ?
C15 C16 H16 . . 120.4 ?
C16 C17 C18 . . 119.3(3) ?
C16 C17 H17 . . 120.4 ?
C18 C17 H17 . . 120.4 ?
N1 C18 C17 . . 122.8(3) ?
N1 C18 H18 . . 118.6 ?
C17 C18 H18 . . 118.6 ?
N1 C19 C15 . . 122.0(2) ?
N1 C19 C20 . . 117.1(2) ?
C15 C19 C20 . . 120.8(2) ?
N2 C20 C12 . . 122.2(2) ?
N2 C20 C19 . . 117.6(2) ?
C12 C20 C19 . . 120.1(2) ?
N3 C21 N4 . . 113.6(2) ?
N3 C21 C22 . . 123.4(2) ?
N4 C21 C22 . . 123.0(2) ?
C27 C22 C23 . . 118.7(3) ?
C27 C22 C21 . . 118.6(2) ?
C23 C22 C21 . . 122.7(2) ?
C24 C23 C22 . . 120.5(3) ?
C24 C23 H23 . . 119.7 ?
C22 C23 H23 . . 119.7 ?
C25 C24 C23 . . 119.9(3) ?
C25 C24 H24 . . 120.1 ?
C23 C24 H24 . . 120.1 ?
O5 C25 C24 . . 122.7(3) ?
O5 C25 C26 . . 116.9(3) ?
C24 C25 C26 . . 120.3(3) ?
C27 C26 C25 . . 119.2(3) ?
C27 C26 H26 . . 120.4 ?
C25 C26 H26 . . 120.4 ?
C26 C27 C22 . . 121.3(3) ?
C26 C27 H27 . . 119.4 ?
C22 C27 H27 . . 119.4 ?
C18 N1 C19 . . 118.8(2) ?
C18 N1 Cd1 . . 123.03(19) ?
C19 N1 Cd1 . . 118.13(17) ?
C9 N2 C20 . . 118.2(2) ?
C9 N2 Cd1 . . 124.94(18) ?
C20 N2 Cd1 . . 116.79(17) ?
C21 N3 C14 . . 103.8(2) ?
C21 N4 C13 . . 106.4(2) ?
C21 N4 H4A . . 126.8 ?
C13 N4 H4A . . 126.8 ?
C1 O1 Cd1 . . 118.68(17) ?
C1 O2 Cd1 . 2_656 147.87(19) ?
C8 O3 Cd1 . 6_556 92.43(16) ?
C8 O4 Cd1 . 6_556 91.17(16) ?
C25 O5 H5A . . 109.5 ?
O1 Cd1 O2 . 2_656 97.95(8) y
O1 Cd1 N1 . . 161.88(7) y
O2 Cd1 N1 2_656 . 81.61(8) y
O1 Cd1 O3 . 6 88.06(7) y
O2 Cd1 O3 2_656 6 136.35(7) y
N1 Cd1 O3 . 6 104.84(7) y
O1 Cd1 N2 . . 95.09(7) y
O2 Cd1 N2 2_656 . 120.65(7) y
N1 Cd1 N2 . . 70.17(8) y
O3 Cd1 N2 6 . 101.59(7) y
O1 Cd1 O4 . 6 113.30(7) y
O2 Cd1 O4 2_656 6 83.66(7) y
N1 Cd1 O4 . 6 84.72(7) y
O3 Cd1 O4 6 6 54.86(6) y
N2 Cd1 O4 . 6 140.29(7) y

loop_
_geom_bond_atom_site_label_1
_geom_bond_atom_site_label_2
_geom_bond_site_symmetry_2
_geom_bond_distance
_geom_bond_publ_flag
C1 O2 . 1.238(3) ?
C1 O1 . 1.270(3) ?
C1 C2 . 1.506(4) ?
C2 C3 . 1.391(4) ?
C2 C7 . 1.394(4) ?
C3 C4 . 1.385(4) ?
C3 H3 . 0.9300 ?
C4 C5 . 1.380(4) ?
C4 H4 . 0.9300 ?
C5 C6 . 1.388(4) ?
C5 H5 . 0.9300 ?
C6 C7 . 1.392(4) ?
C6 C8 . 1.499(4) ?
C7 H7 . 0.9300 ?
C8 O4 . 1.243(3) ?
C8 O3 . 1.274(3) ?
C9 N2 . 1.329(3) ?
C9 C10 . 1.388(4) ?
C9 H9 . 0.9300 ?
C10 C11 . 1.366(4) ?
C10 H10 . 0.9300 ?
C11 C12 . 1.407(4) ?
C11 H11 . 0.9300 ?
C12 C20 . 1.413(4) ?
C12 C13 . 1.416(4) ?
C13 N4 . 1.378(3) ?
C13 C14 . 1.386(4) ?
C14 N3 . 1.381(3) ?
C14 C15 . 1.422(4) ?
C15 C19 . 1.403(4) ?
C15 C16 . 1.410(4) ?
C16 C17 . 1.365(4) ?
C16 H16 . 0.9300 ?
C17 C18 . 1.393(4) ?
C17 H17 . 0.9300 ?
C18 N1 . 1.327(3) ?
C18 H18 . 0.9300 ?
C19 N1 . 1.351(3) ?
C19 C20 . 1.462(4) ?
C20 N2 . 1.354(3) ?
C21 N3 . 1.318(3) ?
C21 N4 . 1.361(3) ?
C21 C22 . 1.482(4) ?
C22 C27 . 1.386(4) ?
C22 C23 . 1.387(4) ?
C23 C24 . 1.384(4) ?
C23 H23 . 0.9300 ?
C24 C25 . 1.381(4) ?
C24 H24 . 0.9300 ?
C25 O5 . 1.359(3) ?
C25 C26 . 1.385(4) ?
C26 C27 . 1.380(4) ?
C26 H26 . 0.9300 ?
C27 H27 . 0.9300 ?
N1 Cd1 . 2.341(2) y
N2 Cd1 . 2.368(2) y
N4 H4A . 0.8600 ?
O1 Cd1 . 2.2520(18) y
O2 Cd1 2_656 2.2600(19) y
O3 Cd1 6_556 2.3605(19) y
O4 Cd1 6_556 2.4049(19) y
O5 H5A . 0.8200 ?
Cd1 O2 2_656 2.2600(19) ?
Cd1 O3 6 2.3605(19) ?
Cd1 O4 6 2.4049(19) ?
